data_4316519
loop_
_publ_author_name
'P. Bhyrappa'
'K. Karunanithi'

_publ_contact_author_address 'Dept. of Chem., Indian Institute of Technology Madras, Chennai 600036, India'
_publ_contact_author_email pbhyrappa@hotmail.com
_publ_contact_author_fax 091-44-2257-0509
_publ_contact_author_name 'P. Bhyrappa'
_publ_contact_author_phone 091-44-2257-4222
_publ_section_title
;
 Porphyrin-Fullerene, C60, Cocrystallates: Influence of C60 on the
 Porphyrin Ring Conformation
;
_journal_name_full 'Inorganic Chemistry'
_journal_page_first 8389
_journal_page_last 8400
_journal_paper_doi 10.1021/ic101030h
_journal_volume 49
_journal_year 2010
_chemical_formula_moiety 'C68 H44 Co N4, C60'
_chemical_formula_sum 'C128 H44 Co N4'
_chemical_formula_weight 1696.60
_chemical_name_systematic
;
 ?
;
_space_group_IT_number 63
_symmetry_cell_setting orthorhombic
_symmetry_space_group_name_Hall '-C 2c 2'
_symmetry_space_group_name_H-M 'C m c m'
_atom_sites_solution_hydrogens geom
_atom_sites_solution_primary direct
_atom_sites_solution_secondary difmap
_audit_creation_method SHELXL-97
_cell_angle_alpha 90.00
_cell_angle_beta 90.00
_cell_angle_gamma 90.00
_cell_formula_units_Z 4
_cell_length_a 28.270(2)
_cell_length_b 12.2664(8)
_cell_length_c 22.0499(14)
_cell_measurement_reflns_used 8087
_cell_measurement_temperature 173(2)
_cell_measurement_theta_max 27.4
_cell_measurement_theta_min 2.6
_cell_volume 7646.3(9)
_computing_cell_refinement 'APEX2/SAINT (Bruker, 2004)'
_computing_data_collection 'APEX2 (Bruker, 2004)'
_computing_data_reduction 'XPREP (Bruker, 2003)'
_computing_molecular_graphics 'ORTEP3 (Farrugia, 1997) & Mercury (Bruno et al., 2002)'
_computing_publication_material 'SHELXL-97 (Sheldrick, 2008)'
_computing_structure_refinement 'SHELXL-97 (Sheldrick, 2008)'
_computing_structure_solution 'SHELXS-97 (Sheldrick, 2008)'
_diffrn_ambient_temperature 173(2)
_diffrn_measured_fraction_theta_full 0.962
_diffrn_measured_fraction_theta_max 0.962
_diffrn_measurement_device_type 'Bruker APEXII CCD area detector'
_diffrn_measurement_method '\w and \f scan'
_diffrn_radiation_monochromator graphite
_diffrn_radiation_source 'fine-focus sealed tube'
_diffrn_radiation_type MoK\a
_diffrn_radiation_wavelength 0.71073
_diffrn_reflns_av_R_equivalents 0.0358
_diffrn_reflns_av_sigmaI/netI 0.0286
_diffrn_reflns_limit_h_max 33
_diffrn_reflns_limit_h_min -33
_diffrn_reflns_limit_k_max 12
_diffrn_reflns_limit_k_min -13
_diffrn_reflns_limit_l_max 26
_diffrn_reflns_limit_l_min -20
_diffrn_reflns_number 21668
_diffrn_reflns_theta_full 25.00
_diffrn_reflns_theta_max 25.00
_diffrn_reflns_theta_min 1.44
_diffrn_standards_decay_% 0
_exptl_absorpt_coefficient_mu 0.292
_exptl_absorpt_correction_T_max 0.9439
_exptl_absorpt_correction_T_min 0.9200
_exptl_absorpt_correction_type multi-scan
_exptl_absorpt_process_details 'SADABS, 2004'
_exptl_crystal_colour black
_exptl_crystal_density_diffrn 1.474
_exptl_crystal_density_method 'not measured'
_exptl_crystal_description plate
_exptl_crystal_F_000 3468
_exptl_crystal_size_max 0.29
_exptl_crystal_size_mid 0.24
_exptl_crystal_size_min 0.20
_refine_diff_density_max 0.768
_refine_diff_density_min -0.803
_refine_diff_density_rms 0.236
_refine_ls_extinction_coef 0.0065(6)
_refine_ls_extinction_expression Fc^*^=kFc[1+0.001xFc^2^\l^3^/sin(2\q)]^-1/4^
_refine_ls_extinction_method SHELXL
_refine_ls_goodness_of_fit_ref 1.261
_refine_ls_hydrogen_treatment constr
_refine_ls_matrix_type full
_refine_ls_number_parameters 312
_refine_ls_number_reflns 3409
_refine_ls_number_restraints 0
_refine_ls_restrained_S_all 1.261
_refine_ls_R_factor_all 0.0909
_refine_ls_R_factor_gt 0.0673
_refine_ls_shift/su_max 0.000
_refine_ls_shift/su_mean 0.000
_refine_ls_structure_factor_coef Fsqd
_refine_ls_weighting_details 'calc w=1/[\s^2^(Fo^2^)+(0.1009P)^2^+24.9154P] where P=(Fo^2^+2Fc^2^)/3'
_refine_ls_weighting_scheme calc
_refine_ls_wR_factor_gt 0.1856
_refine_ls_wR_factor_ref 0.2141
_reflns_number_gt 2805
_reflns_number_total 3409
_reflns_threshold_expression >2sigma(I)
_cod_data_source_file ic101030h_si_002_3.cif
_cod_data_source_block Co(TPP)(Ph)4-C60
_cod_original_sg_symbol_Hall '-C 2c2'
_cod_database_code 4316519

loop_
_symmetry_equiv_pos_as_xyz
'x, y, z'
'-x, -y, z+1/2'
'x, -y, -z'
'-x, y, -z+1/2'
'x+1/2, y+1/2, z'
'-x+1/2, -y+1/2, z+1/2'
'x+1/2, -y+1/2, -z'
'-x+1/2, y+1/2, -z+1/2'
'-x, -y, -z'
'x, y, -z-1/2'
'-x, y, z'
'x, -y, z-1/2'
'-x+1/2, -y+1/2, -z'
'x+1/2, y+1/2, -z-1/2'
'-x+1/2, y+1/2, z'
'x+1/2, -y+1/2, z-1/2'

loop_
_atom_site_label
_atom_site_type_symbol
_atom_site_fract_x
_atom_site_fract_y
_atom_site_fract_z
_atom_site_U_iso_or_equiv
_atom_site_adp_type
_atom_site_occupancy
_atom_site_symmetry_multiplicity
_atom_site_calc_flag
_atom_site_refinement_flags
_atom_site_disorder_assembly
_atom_site_disorder_group
C1 C 0.53866(12) 0.2114(3) 0.37647(16) 0.0192(8) Uani 1 1 d . . .
C2 C 0.52375(14) 0.2332(4) 0.43741(17) 0.0281(9) Uani 1 1 d . . .
H2 H 0.5433 0.2451 0.4707 0.034 Uiso 1 1 calc R . .
C3 C 0.64844(12) 0.1652(3) 0.28081(17) 0.0200(8) Uani 1 1 d . . .
C4 C 0.60032(12) 0.1853(3) 0.30003(16) 0.0175(8) Uani 1 1 d . . .
C5 C 0.58584(12) 0.2017(3) 0.35954(16) 0.0174(8) Uani 1 1 d . . .
C6 C 0.62147(12) 0.2159(3) 0.40946(16) 0.0222(8) Uani 1 1 d . . .
C7 C 0.62919(15) 0.1355(4) 0.4520(2) 0.0382(11) Uani 1 1 d . . .
H7 H 0.6128 0.0700 0.4493 0.046 Uiso 1 1 calc R . .
C8 C 0.66122(17) 0.1515(4) 0.4987(2) 0.0497(13) Uani 1 1 d . . .
H8 H 0.6664 0.0965 0.5269 0.060 Uiso 1 1 calc R . .
C9 C 0.68515(16) 0.2473(4) 0.5036(2) 0.0427(11) Uani 1 1 d . . .
H9 H 0.7072 0.2572 0.5344 0.051 Uiso 1 1 calc R . .
C10 C 0.67669(19) 0.3286(4) 0.4631(2) 0.0508(14) Uani 1 1 d . . .
H10 H 0.6919 0.3953 0.4675 0.061 Uiso 1 1 calc R . .
C11 C 0.64554(17) 0.3131(4) 0.4153(2) 0.0410(12) Uani 1 1 d . . .
H11 H 0.6409 0.3685 0.3872 0.049 Uiso 1 1 calc R . .
C12 C 0.69084(12) 0.1354(3) 0.31732(17) 0.0217(8) Uani 1 1 d . . .
C13 C 0.69607(15) 0.0325(4) 0.3408(2) 0.0437(12) Uani 1 1 d . . .
H13 H 0.6710 -0.0165 0.3381 0.052 Uiso 1 1 calc R . .
C14 C 0.73777(15) 0.0000(4) 0.3684(3) 0.0515(14) Uani 1 1 d . . .
H14 H 0.7404 -0.0701 0.3842 0.062 Uiso 1 1 calc R . .
C15 C 0.77500(14) 0.0703(4) 0.3725(2) 0.0380(11) Uani 1 1 d . . .
H15 H 0.8031 0.0484 0.3906 0.046 Uiso 1 1 calc R . .
C16 C 0.77047(15) 0.1731(4) 0.3498(2) 0.0425(12) Uani 1 1 d . . .
H16 H 0.7958 0.2214 0.3524 0.051 Uiso 1 1 calc R . .
C17 C 0.72878(14) 0.2065(4) 0.32280(19) 0.0339(10) Uani 1 1 d . . .
H17 H 0.7261 0.2774 0.3082 0.041 Uiso 1 1 calc R . .
C18 C 0.5000 0.4148(5) 0.2813(3) 0.0407(15) Uani 1 2 d S . .
C19 C 0.54168(15) 0.4515(4) 0.3144(2) 0.0394(11) Uani 1 1 d . . .
C20 C 0.52535(17) 0.5089(4) 0.3669(2) 0.0465(12) Uani 1 1 d . . .
C21 C 0.55042(19) 0.6017(4) 0.3869(2) 0.0491(13) Uani 1 1 d . . .
C22 C 0.59216(16) 0.6366(4) 0.3534(2) 0.0458(13) Uani 1 1 d . . .
C23 C 0.60705(15) 0.5815(4) 0.3029(2) 0.0434(12) Uani 1 1 d . . .
C24 C 0.58123(15) 0.4854(4) 0.2826(2) 0.0419(12) Uani 1 1 d . . .
C25 C 0.59195(16) 0.7566(4) 0.3535(2) 0.0452(13) Uani 1 1 d . . .
C26 C 0.60703(16) 0.8113(4) 0.3025(3) 0.0471(13) Uani 1 1 d . . .
C27 C 0.6224(2) 0.7528(6) 0.2500 0.0465(18) Uani 1 2 d S . .
C28 C 0.62275(19) 0.6399(6) 0.2500 0.0440(17) Uani 1 2 d S . .
C29 C 0.5246(2) 0.6956(5) 0.4069(2) 0.0543(14) Uani 1 1 d . . .
C30 C 0.5506(2) 0.7908(4) 0.3872(2) 0.0502(14) Uani 1 1 d . . .
C31 C 0.52544(19) 0.8840(4) 0.3671(2) 0.0503(13) Uani 1 1 d . . .
C32 C 0.54168(16) 0.9421(4) 0.3147(2) 0.0440(12) Uani 1 1 d . . .
C33 C 0.58117(16) 0.9069(4) 0.2829(2) 0.0471(12) Uani 1 1 d . . .
C34 C 0.5000 0.9787(5) 0.2808(3) 0.0435(17) Uani 1 2 d S . .
N1 N 0.5000 0.2003(3) 0.33900(18) 0.0163(9) Uani 1 2 d S . .
N2 N 0.57078(13) 0.1933(3) 0.2500 0.0164(9) Uani 1 2 d S . .
Co1 Co 0.5000 0.19690(8) 0.2500 0.0161(3) Uani 1 4 d S . .

loop_
_atom_site_aniso_label
_atom_site_aniso_U_11
_atom_site_aniso_U_22
_atom_site_aniso_U_33
_atom_site_aniso_U_23
_atom_site_aniso_U_13
_atom_site_aniso_U_12
C1 0.0195(17) 0.017(2) 0.0207(18) 0.0022(15) 0.0004(14) -0.0005(14)
C2 0.0254(18) 0.040(3) 0.0184(18) -0.0025(17) -0.0021(16) -0.0009(18)
C3 0.0161(17) 0.0137(19) 0.0301(18) 0.0000(15) -0.0004(14) -0.0028(14)
C4 0.0157(16) 0.0123(19) 0.0246(18) -0.0003(14) -0.0009(14) -0.0014(13)
C5 0.0177(17) 0.0117(19) 0.0229(18) 0.0026(14) -0.0016(14) -0.0020(13)
C6 0.0176(17) 0.028(2) 0.0209(18) -0.0036(16) 0.0024(14) -0.0006(15)
C7 0.036(2) 0.030(3) 0.049(3) 0.008(2) -0.020(2) -0.0058(19)
C8 0.043(3) 0.051(3) 0.056(3) 0.019(2) -0.021(2) 0.001(2)
C9 0.037(2) 0.057(3) 0.034(2) -0.003(2) -0.008(2) -0.007(2)
C10 0.067(3) 0.048(3) 0.038(3) -0.002(2) -0.016(2) -0.028(3)
C11 0.056(3) 0.036(3) 0.030(2) 0.0054(19) -0.012(2) -0.017(2)
C12 0.0161(17) 0.023(2) 0.0260(19) -0.0039(16) 0.0001(14) 0.0008(15)
C13 0.025(2) 0.026(3) 0.079(4) 0.005(2) -0.017(2) -0.0049(18)
C14 0.035(2) 0.029(3) 0.090(4) 0.004(3) -0.014(3) 0.011(2)
C15 0.022(2) 0.053(3) 0.039(2) 0.001(2) -0.0063(17) 0.0064(19)
C16 0.026(2) 0.061(3) 0.040(3) 0.008(2) -0.0077(19) -0.017(2)
C17 0.033(2) 0.035(3) 0.034(2) 0.0082(19) -0.0089(18) -0.0120(19)
C18 0.039(3) 0.015(3) 0.067(4) 0.008(3) 0.000 0.000
C19 0.036(2) 0.024(2) 0.058(3) 0.015(2) -0.009(2) 0.0080(19)
C20 0.061(3) 0.038(3) 0.040(3) 0.019(2) -0.004(2) 0.005(2)
C21 0.060(3) 0.051(3) 0.036(3) 0.013(2) -0.022(2) 0.002(3)
C22 0.039(2) 0.042(3) 0.057(3) 0.007(2) -0.027(2) 0.001(2)
C23 0.028(2) 0.033(3) 0.069(3) 0.002(2) -0.019(2) 0.0071(19)
C24 0.032(2) 0.020(2) 0.073(3) 0.005(2) -0.008(2) 0.0122(18)
C25 0.036(2) 0.043(3) 0.056(3) -0.010(2) -0.023(2) -0.003(2)
C26 0.028(2) 0.034(3) 0.079(4) -0.006(2) -0.019(2) -0.010(2)
C27 0.018(3) 0.043(4) 0.079(5) 0.000 0.000 -0.004(3)
C28 0.010(3) 0.043(4) 0.079(5) 0.000 0.000 0.005(3)
C29 0.069(3) 0.070(4) 0.024(2) -0.005(2) -0.010(2) 0.001(3)
C30 0.064(3) 0.047(3) 0.039(3) -0.014(2) -0.022(2) -0.001(3)
C31 0.062(3) 0.040(3) 0.049(3) -0.024(2) -0.007(2) -0.007(2)
C32 0.043(3) 0.020(3) 0.070(3) -0.019(2) -0.012(2) -0.0067(19)
C33 0.033(2) 0.022(2) 0.086(3) -0.006(2) -0.012(2) -0.0119(19)
C34 0.037(3) 0.021(4) 0.074(4) -0.012(3) 0.000 0.000
N1 0.018(2) 0.013(2) 0.018(2) -0.0006(16) 0.000 0.000
N2 0.014(2) 0.015(2) 0.021(2) 0.000 0.000 -0.0003(16)
Co1 0.0111(5) 0.0193(6) 0.0179(5) 0.000 0.000 0.000

loop_
_atom_type_symbol
_atom_type_description
_atom_type_scat_dispersion_real
_atom_type_scat_dispersion_imag
_atom_type_scat_source
C C 0.0033 0.0016 'International Tables Vol C Tables 4.2.6.8 and 6.1.1.4'
H H 0.0000 0.0000 'International Tables Vol C Tables 4.2.6.8 and 6.1.1.4'
N N 0.0061 0.0033 'International Tables Vol C Tables 4.2.6.8 and 6.1.1.4'
Co Co 0.3494 0.9721 'International Tables Vol C Tables 4.2.6.8 and 6.1.1.4'

loop_
_geom_angle_atom_site_label_1
_geom_angle_atom_site_label_2
_geom_angle_atom_site_label_3
_geom_angle
_geom_angle_site_symmetry_1
_geom_angle_site_symmetry_3
_geom_angle_publ_flag
N1 C1 C5 126.3(3) . . ?
N1 C1 C2 110.3(3) . . ?
C5 C1 C2 123.4(3) . . ?
C2 C2 C1 107.1(2) 11_655 . ?
C2 C2 H2 126.4 11_655 . ?
C1 C2 H2 126.4 . . ?
C3 C3 C4 107.0(2) 10_556 . ?
C3 C3 C12 122.7(2) 10_556 . ?
C4 C3 C12 129.8(3) . . ?
N2 C4 C5 124.3(3) . . ?
N2 C4 C3 110.2(3) . . ?
C5 C4 C3 125.4(3) . . ?
C4 C5 C1 123.3(3) . . ?
C4 C5 C6 120.8(3) . . ?
C1 C5 C6 115.9(3) . . ?
C7 C6 C11 118.5(4) . . ?
C7 C6 C5 121.5(3) . . ?
C11 C6 C5 120.0(3) . . ?
C6 C7 C8 120.5(4) . . ?
C6 C7 H7 119.7 . . ?
C8 C7 H7 119.7 . . ?
C9 C8 C7 120.4(4) . . ?
C9 C8 H8 119.8 . . ?
C7 C8 H8 119.8 . . ?
C10 C9 C8 119.6(4) . . ?
C10 C9 H9 120.2 . . ?
C8 C9 H9 120.2 . . ?
C9 C10 C11 120.7(5) . . ?
C9 C10 H10 119.7 . . ?
C11 C10 H10 119.7 . . ?
C6 C11 C10 120.2(4) . . ?
C6 C11 H11 119.9 . . ?
C10 C11 H11 119.9 . . ?
C13 C12 C17 117.5(4) . . ?
C13 C12 C3 121.1(3) . . ?
C17 C12 C3 121.0(3) . . ?
C12 C13 C14 121.5(4) . . ?
C12 C13 H13 119.2 . . ?
C14 C13 H13 119.2 . . ?
C15 C14 C13 120.2(5) . . ?
C15 C14 H14 119.9 . . ?
C13 C14 H14 119.9 . . ?
C16 C15 C14 119.2(4) . . ?
C16 C15 H15 120.4 . . ?
C14 C15 H15 120.4 . . ?
C15 C16 C17 120.8(4) . . ?
C15 C16 H16 119.6 . . ?
C17 C16 H16 119.6 . . ?
C16 C17 C12 120.7(4) . . ?
C16 C17 H17 119.7 . . ?
C12 C17 H17 119.7 . . ?
C18 C18 C19 120.1(3) 10_556 . ?
C18 C18 C19 120.1(3) 10_556 11_655 ?
C19 C18 C19 107.9(6) . 11_655 ?
C24 C19 C20 121.5(5) . . ?
C24 C19 C18 119.4(5) . . ?
C20 C19 C18 107.3(4) . . ?
C21 C20 C19 119.2(5) . . ?
C21 C20 C20 120.1(3) . 11_655 ?
C19 C20 C20 108.8(3) . 11_655 ?
C20 C21 C29 119.2(5) . . ?
C20 C21 C22 119.0(5) . . ?
C29 C21 C22 109.4(5) . . ?
C23 C22 C21 121.1(5) . . ?
C23 C22 C25 119.8(5) . . ?
C21 C22 C25 106.9(5) . . ?
C22 C23 C28 120.5(5) . . ?
C22 C23 C24 119.7(5) . . ?
C28 C23 C24 108.0(5) . . ?
C19 C24 C24 120.5(3) . 10_556 ?
C19 C24 C23 119.5(5) . . ?
C24 C24 C23 107.9(3) 10_556 . ?
C26 C25 C30 121.9(5) . . ?
C26 C25 C22 119.0(5) . . ?
C30 C25 C22 107.1(5) . . ?
C25 C26 C27 120.7(5) . . ?
C25 C26 C33 118.8(5) . . ?
C27 C26 C33 108.5(5) . . ?
C28 C27 C26 120.3(4) . . ?
C28 C27 C26 120.3(4) . 10_556 ?
C26 C27 C26 108.2(6) . 10_556 ?
C27 C28 C23 119.7(3) . 10_556 ?
C27 C28 C23 119.7(3) . . ?
C23 C28 C23 108.2(6) 10_556 . ?
C29 C29 C21 120.6(3) 11_655 . ?
C29 C29 C30 120.5(3) 11_655 . ?
C21 C29 C30 107.3(5) . . ?
C31 C30 C29 119.4(5) . . ?
C31 C30 C25 118.5(5) . . ?
C29 C30 C25 109.3(5) . . ?
C30 C31 C32 119.5(5) . . ?
C30 C31 C31 120.1(3) . 11_655 ?
C32 C31 C31 108.7(3) . 11_655 ?
C33 C32 C31 120.7(5) . . ?
C33 C32 C34 118.9(5) . . ?
C31 C32 C34 107.9(4) . . ?
C32 C33 C26 120.5(5) . . ?
C32 C33 C33 120.4(3) . 10_556 ?
C26 C33 C33 107.4(3) . 10_556 ?
C34 C34 C32 120.7(3) 10_556 . ?
C34 C34 C32 120.7(3) 10_556 11_655 ?
C32 C34 C32 106.9(6) . 11_655 ?
C1 N1 C1 105.1(4) . 11_655 ?
C1 N1 Co1 127.0(2) . . ?
C1 N1 Co1 127.0(2) 11_655 . ?
C4 N2 C4 105.4(4) . 10_556 ?
C4 N2 Co1 127.12(19) . . ?
C4 N2 Co1 127.12(19) 10_556 . ?
N1 Co1 N1 177.6(2) . 10_556 ?
N1 Co1 N2 90.027(4) . 11_655 ?
N1 Co1 N2 90.027(4) 10_556 11_655 ?
N1 Co1 N2 90.03(1) . . ?
N1 Co1 N2 90.027(4) 10_556 . ?
N2 Co1 N2 177.5(2) 11_655 . ?

loop_
_geom_bond_atom_site_label_1
_geom_bond_atom_site_label_2
_geom_bond_distance
_geom_bond_site_symmetry_2
_geom_bond_publ_flag
C1 N1 1.377(4) . ?
C1 C5 1.390(5) . ?
C1 C2 1.433(5) . ?
C2 C2 1.343(8) 11_655 ?
C2 H2 0.9300 . ?
C3 C3 1.359(7) 10_556 ?
C3 C4 1.446(5) . ?
C3 C12 1.489(5) . ?
C4 N2 1.387(4) . ?
C4 C5 1.389(5) . ?
C5 C6 1.502(5) . ?
C6 C7 1.378(6) . ?
C6 C11 1.379(6) . ?
C7 C8 1.386(6) . ?
C7 H7 0.9300 . ?
C8 C9 1.360(7) . ?
C8 H8 0.9300 . ?
C9 C10 1.359(7) . ?
C9 H9 0.9300 . ?
C10 C11 1.386(6) . ?
C10 H10 0.9300 . ?
C11 H11 0.9300 . ?
C12 C13 1.372(6) . ?
C12 C17 1.388(5) . ?
C13 C14 1.386(6) . ?
C13 H13 0.9300 . ?
C14 C15 1.364(6) . ?
C14 H14 0.9300 . ?
C15 C16 1.363(7) . ?
C15 H15 0.9300 . ?
C16 C17 1.382(6) . ?
C16 H16 0.9300 . ?
C17 H17 0.9300 . ?
C18 C18 1.379(14) 10_556 ?
C18 C19 1.458(6) . ?
C18 C19 1.458(6) 11_655 ?
C19 C24 1.384(6) . ?
C19 C20 1.431(7) . ?
C20 C21 1.412(7) . ?
C20 C20 1.434(10) 11_655 ?
C21 C29 1.434(8) . ?
C21 C22 1.457(7) . ?
C22 C23 1.370(7) . ?
C22 C25 1.471(7) . ?
C23 C28 1.438(6) . ?
C23 C24 1.457(7) . ?
C24 C24 1.436(10) 10_556 ?
C25 C26 1.376(8) . ?
C25 C30 1.449(7) . ?
C26 C27 1.430(7) . ?
C26 C33 1.448(7) . ?
C27 C28 1.385(11) . ?
C27 C26 1.430(7) 10_556 ?
C28 C23 1.438(6) 10_556 ?
C29 C29 1.389(11) 11_655 ?
C29 C30 1.445(8) . ?
C30 C31 1.417(8) . ?
C31 C32 1.433(8) . ?
C31 C31 1.438(10) 11_655 ?
C32 C33 1.387(7) . ?
C32 C34 1.467(6) . ?
C33 C33 1.451(11) 10_556 ?
C34 C34 1.357(15) 10_556 ?
C34 C32 1.467(6) 11_655 ?
N1 C1 1.377(4) 11_655 ?
N1 Co1 1.963(4) . ?
N2 C4 1.387(4) 10_556 ?
N2 Co1 2.001(4) . ?
Co1 N1 1.963(4) 10_556 ?
Co1 N2 2.001(4) 11_655 ?

loop_
_geom_torsion_atom_site_label_1
_geom_torsion_atom_site_label_2
_geom_torsion_atom_site_label_3
_geom_torsion_atom_site_label_4
_geom_torsion
_geom_torsion_site_symmetry_1
_geom_torsion_site_symmetry_2
_geom_torsion_site_symmetry_3
_geom_torsion_site_symmetry_4
_geom_torsion_publ_flag
N1 C1 C2 C2 1.2(3) . . . 11_655 ?
C5 C1 C2 C2 -177.8(3) . . . 11_655 ?
C3 C3 C4 N2 2.3(3) 10_556 . . . ?
C12 C3 C4 N2 -170.4(4) . . . . ?
C3 C3 C4 C5 -173.6(3) 10_556 . . . ?
C12 C3 C4 C5 13.7(6) . . . . ?
N2 C4 C5 C1 10.4(6) . . . . ?
C3 C4 C5 C1 -174.2(3) . . . . ?
N2 C4 C5 C6 -166.4(3) . . . . ?
C3 C4 C5 C6 9.0(5) . . . . ?
N1 C1 C5 C4 4.0(6) . . . . ?
C2 C1 C5 C4 -177.1(4) . . . . ?
N1 C1 C5 C6 -179.1(4) . . . . ?
C2 C1 C5 C6 -0.2(5) . . . . ?
C4 C5 C6 C7 -107.9(4) . . . . ?
C1 C5 C6 C7 75.1(5) . . . . ?
C4 C5 C6 C11 75.5(5) . . . . ?
C1 C5 C6 C11 -101.5(4) . . . . ?
C11 C6 C7 C8 -1.4(7) . . . . ?
C5 C6 C7 C8 -178.1(4) . . . . ?
C6 C7 C8 C9 0.6(8) . . . . ?
C7 C8 C9 C10 1.6(8) . . . . ?
C8 C9 C10 C11 -3.0(8) . . . . ?
C7 C6 C11 C10 0.0(7) . . . . ?
C5 C6 C11 C10 176.7(4) . . . . ?
C9 C10 C11 C6 2.2(8) . . . . ?
C3 C3 C12 C13 -97.9(4) 10_556 . . . ?
C4 C3 C12 C13 73.8(6) . . . . ?
C3 C3 C12 C17 74.6(4) 10_556 . . . ?
C4 C3 C12 C17 -113.7(5) . . . . ?
C17 C12 C13 C14 -0.7(7) . . . . ?
C3 C12 C13 C14 172.0(5) . . . . ?
C12 C13 C14 C15 -0.4(8) . . . . ?
C13 C14 C15 C16 0.7(8) . . . . ?
C14 C15 C16 C17 0.1(7) . . . . ?
C15 C16 C17 C12 -1.2(7) . . . . ?
C13 C12 C17 C16 1.5(6) . . . . ?
C3 C12 C17 C16 -171.3(4) . . . . ?
C18 C18 C19 C24 -0.5(5) 10_556 . . . ?
C19 C18 C19 C24 -143.2(4) 11_655 . . . ?
C18 C18 C19 C20 143.0(3) 10_556 . . . ?
C19 C18 C19 C20 0.3(7) 11_655 . . . ?
C24 C19 C20 C21 -0.5(6) . . . . ?
C18 C19 C20 C21 -143.1(5) . . . . ?
C24 C19 C20 C20 142.4(3) . . . 11_655 ?
C18 C19 C20 C20 -0.2(4) . . . 11_655 ?
C19 C20 C21 C29 138.4(5) . . . . ?
C20 C20 C21 C29 -0.3(5) 11_655 . . . ?
C19 C20 C21 C22 0.2(6) . . . . ?
C20 C20 C21 C22 -138.5(3) 11_655 . . . ?
C20 C21 C22 C23 0.4(7) . . . . ?
C29 C21 C22 C23 -141.5(5) . . . . ?
C20 C21 C22 C25 142.5(4) . . . . ?
C29 C21 C22 C25 0.6(5) . . . . ?
C21 C22 C23 C28 137.7(5) . . . . ?
C25 C22 C23 C28 0.4(6) . . . . ?
C21 C22 C23 C24 -0.8(7) . . . . ?
C25 C22 C23 C24 -138.1(4) . . . . ?
C20 C19 C24 C24 -137.7(3) . . . 10_556 ?
C18 C19 C24 C24 0.5(5) . . . 10_556 ?
C20 C19 C24 C23 0.2(6) . . . . ?
C18 C19 C24 C23 138.4(5) . . . . ?
C22 C23 C24 C19 0.5(6) . . . . ?
C28 C23 C24 C19 -142.6(4) . . . . ?
C22 C23 C24 C24 143.1(4) . . . 10_556 ?
C28 C23 C24 C24 0.0(4) . . . 10_556 ?
C23 C22 C25 C26 -0.3(6) . . . . ?
C21 C22 C25 C26 -143.0(4) . . . . ?
C23 C22 C25 C30 143.1(4) . . . . ?
C21 C22 C25 C30 0.4(5) . . . . ?
C30 C25 C26 C27 -137.3(5) . . . . ?
C22 C25 C26 C27 0.5(7) . . . . ?
C30 C25 C26 C33 1.1(7) . . . . ?
C22 C25 C26 C33 138.9(4) . . . . ?
C25 C26 C27 C28 -0.8(7) . . . . ?
C33 C26 C27 C28 -142.9(5) . . . . ?
C25 C26 C27 C26 143.0(4) . . . 10_556 ?
C33 C26 C27 C26 0.8(7) . . . 10_556 ?
C26 C27 C28 C23 138.6(4) . . . 10_556 ?
C26 C27 C28 C23 -0.8(7) 10_556 . . 10_556 ?
C26 C27 C28 C23 0.8(7) . . . . ?
C26 C27 C28 C23 -138.6(4) 10_556 . . . ?
C22 C23 C28 C27 -0.6(7) . . . . ?
C24 C23 C28 C27 142.1(5) . . . . ?
C22 C23 C28 C23 -142.8(4) . . . 10_556 ?
C24 C23 C28 C23 0.0(6) . . . 10_556 ?
C20 C21 C29 C29 0.3(5) . . . 11_655 ?
C22 C21 C29 C29 142.1(3) . . . 11_655 ?
C20 C21 C29 C30 -143.2(4) . . . . ?
C22 C21 C29 C30 -1.4(5) . . . . ?
C29 C29 C30 C31 -0.8(5) 11_655 . . . ?
C21 C29 C30 C31 142.7(5) . . . . ?
C29 C29 C30 C25 -141.9(3) 11_655 . . . ?
C21 C29 C30 C25 1.6(5) . . . . ?
C26 C25 C30 C31 -0.7(7) . . . . ?
C22 C25 C30 C31 -142.8(4) . . . . ?
C26 C25 C30 C29 140.8(5) . . . . ?
C22 C25 C30 C29 -1.3(5) . . . . ?
C29 C30 C31 C32 -138.0(5) . . . . ?
C25 C30 C31 C32 -0.4(6) . . . . ?
C29 C30 C31 C31 0.8(5) . . . 11_655 ?
C25 C30 C31 C31 138.4(3) . . . 11_655 ?
C30 C31 C32 C33 1.1(7) . . . . ?
C31 C31 C32 C33 -141.9(3) 11_655 . . . ?
C30 C31 C32 C34 142.6(5) . . . . ?
C31 C31 C32 C34 -0.4(4) 11_655 . . . ?
C31 C32 C33 C26 -0.7(6) . . . . ?
C34 C32 C33 C26 -138.1(5) . . . . ?
C31 C32 C33 C33 137.7(3) . . . 10_556 ?
C34 C32 C33 C33 0.2(5) . . . 10_556 ?
C25 C26 C33 C32 -0.4(6) . . . . ?
C27 C26 C33 C32 142.6(5) . . . . ?
C25 C26 C33 C33 -143.5(4) . . . 10_556 ?
C27 C26 C33 C33 -0.5(4) . . . 10_556 ?
C33 C32 C34 C34 -0.2(5) . . . 10_556 ?
C31 C32 C34 C34 -142.6(3) . . . 10_556 ?
C33 C32 C34 C32 143.0(4) . . . 11_655 ?
C31 C32 C34 C32 0.6(7) . . . 11_655 ?
C5 C1 N1 C1 177.1(2) . . . 11_655 ?
C2 C1 N1 C1 -1.9(5) . . . 11_655 ?
C5 C1 N1 Co1 -13.1(6) . . . . ?
C2 C1 N1 Co1 167.9(3) . . . . ?
C5 C4 N2 C4 172.4(2) . . . 10_556 ?
C3 C4 N2 C4 -3.6(5) . . . 10_556 ?
C5 C4 N2 Co1 -14.5(6) . . . . ?
C3 C4 N2 Co1 169.5(3) . . . . ?
C1 N1 Co1 N2 -175.1(4) . . . 11_655 ?
C1 N1 Co1 N2 -7.5(4) 11_655 . . 11_655 ?
C1 N1 Co1 N2 7.5(4) . . . . ?
C1 N1 Co1 N2 175.1(4) 11_655 . . . ?
C4 N2 Co1 N1 5.4(4) . . . . ?
C4 N2 Co1 N1 177.1(4) 10_556 . . . ?
C4 N2 Co1 N1 -177.1(4) . . . 10_556 ?
C4 N2 Co1 N1 -5.4(4) 10_556 . . 10_556 ?
